data_7151655
loop_
_publ_author_name
'Chen, Guofei'
'Fu, Chunling'
'Ma, Shengming'

_publ_section_title
;
 A novel synthesis of oxazolidine-2,4-diones via an efficient fixation
 of CO2 with 3-aryl-2-alkynamides.
;
_journal_issue 1
_journal_name_full 'Organic &amp; biomolecular chemistry'
_journal_page_first 105
_journal_page_last 110
_journal_paper_doi 10.1039/C0OB00550A
_journal_volume 9
_journal_year 2011
_chemical_formula_sum 'C68 H57 N4 O14 Pr Zn2'
_chemical_formula_weight 1425.83
_chemical_name_systematic
;
?
;
_space_group_IT_number 14
_symmetry_cell_setting monoclinic
_symmetry_space_group_name_Hall '-P 2yn'
_symmetry_space_group_name_H-M 'P 1 21/n 1'
_atom_sites_solution_hydrogens geom
_atom_sites_solution_primary direct
_atom_sites_solution_secondary difmap
_audit_creation_method SHELXL-97
_cell_angle_alpha 90.00
_cell_angle_beta 90.83(3)
_cell_angle_gamma 90.00
_cell_formula_units_Z 4
_cell_length_a 10.719(2)
_cell_length_b 21.494(4)
_cell_length_c 26.116(5)
_cell_measurement_temperature 293(2)
_cell_volume 6016(2)
_computing_cell_refinement 'SAINT (Bruker, 2005)'
_computing_data_collection 'APEX2 (Bruker, 2005)'
_computing_data_reduction SAINT
_computing_molecular_graphics 'SHELXTL (Sheldrick, 1997a)'
_computing_publication_material SHELXTL
_computing_structure_refinement 'SHELXL-97 (Sheldrick, 1997)'
_computing_structure_solution 'SHELXS-97 (Sheldrick, 1990)'
_diffrn_ambient_temperature 293(2)
_diffrn_measured_fraction_theta_full 0.986
_diffrn_measured_fraction_theta_max 0.986
_diffrn_measurement_device_type 'Smart Apex II CCD'
_diffrn_measurement_method CCD
_diffrn_radiation_monochromator graphite
_diffrn_radiation_source 'fine-focus sealed tube'
_diffrn_radiation_type MoK\a
_diffrn_radiation_wavelength 0.71073
_diffrn_reflns_av_R_equivalents 0.0702
_diffrn_reflns_av_sigmaI/netI 0.0937
_diffrn_reflns_limit_h_max 12
_diffrn_reflns_limit_h_min -13
_diffrn_reflns_limit_k_max 27
_diffrn_reflns_limit_k_min -26
_diffrn_reflns_limit_l_max 33
_diffrn_reflns_limit_l_min -32
_diffrn_reflns_number 37945
_diffrn_reflns_theta_full 27.60
_diffrn_reflns_theta_max 27.60
_diffrn_reflns_theta_min 1.89
_exptl_absorpt_coefficient_mu 1.660
_exptl_absorpt_correction_T_max 0.8516
_exptl_absorpt_correction_T_min 0.8516
_exptl_absorpt_correction_type multi-scan
_exptl_absorpt_process_details sadabs
_exptl_crystal_colour green
_exptl_crystal_density_diffrn 1.574
_exptl_crystal_density_method 'not measured'
_exptl_crystal_description block
_exptl_crystal_F_000 2896
_exptl_crystal_size_max 0.10
_exptl_crystal_size_mid 0.10
_exptl_crystal_size_min 0.10
_refine_diff_density_max 0.748
_refine_diff_density_min -0.675
_refine_diff_density_rms 0.104
_refine_ls_extinction_method none
_refine_ls_goodness_of_fit_ref 0.939
_refine_ls_hydrogen_treatment mixed
_refine_ls_matrix_type full
_refine_ls_number_parameters 958
_refine_ls_number_reflns 13757
_refine_ls_number_restraints 0
_refine_ls_restrained_S_all 0.939
_refine_ls_R_factor_all 0.0973
_refine_ls_R_factor_gt 0.0477
_refine_ls_shift/su_max 0.001
_refine_ls_shift/su_mean 0.000
_refine_ls_structure_factor_coef Fsqd
_refine_ls_weighting_details 'calc w=1/[\s^2^(Fo^2^)+(0.0470P)^2^+0.0000P] where P=(Fo^2^+2Fc^2^)/3'
_refine_ls_weighting_scheme calc
_refine_ls_wR_factor_gt 0.0916
_refine_ls_wR_factor_ref 0.1104
_reflns_number_gt 8483
_reflns_number_total 13757
_reflns_threshold_expression >2sigma(I)
_cod_data_source_file C0OB00550A.TXT
_cod_data_source_block w04149
_cod_depositor_comments
;
The following automatic conversions were performed:
'_symmetry_cell_setting' value 'Monoclinic' changed to 'monoclinic'
according to '/home/saulius/struct/CIF-dictionaries/cif_core.dic'
dictionary named 'cif_core.dic' version 2.4.1 from 2010-06-29.

Automatic conversion script
Id: cif_fix_enum 1555 2011-01-17 13:19:09Z saulius 
;
_cod_original_cell_volume 6017(2)
_cod_original_sg_symbol_H-M P2(1)/n
_cod_database_code 7151655

loop_
_symmetry_equiv_pos_as_xyz
'x, y, z'
'-x+1/2, y+1/2, -z+1/2'
'-x, -y, -z'
'x-1/2, -y-1/2, z-1/2'

loop_
_atom_site_label
_atom_site_type_symbol
_atom_site_fract_x
_atom_site_fract_y
_atom_site_fract_z
_atom_site_U_iso_or_equiv
_atom_site_adp_type
_atom_site_occupancy
_atom_site_symmetry_multiplicity
_atom_site_calc_flag
_atom_site_refinement_flags
_atom_site_disorder_assembly
_atom_site_disorder_group
Pr1 Pr 0.49586(2) 0.257710(11) 0.097960(9) 0.02867(8) Uani 1 1 d . . .
Zn1 Zn 0.64412(5) 0.41211(2) 0.06021(2) 0.03408(14) Uani 1 1 d . . .
Zn2 Zn 0.32593(5) 0.11541(2) 0.03249(2) 0.03343(14) Uani 1 1 d . . .
N1 N 0.7882(4) 0.43874(18) 0.11592(15) 0.0388(10) Uani 1 1 d . . .
N2 N 0.7409(3) 0.48435(17) 0.02221(14) 0.0341(9) Uani 1 1 d . . .
N3 N 0.1606(3) 0.14894(18) -0.01001(14) 0.0347(9) Uani 1 1 d . . .
N4 N 0.2561(3) 0.03300(17) -0.00137(13) 0.0331(9) Uani 1 1 d . . .
O1 O 0.4228(3) 0.31828(15) 0.02450(13) 0.0452(9) Uani 1 1 d . . .
O2 O 0.5349(3) 0.39893(15) -0.00218(12) 0.0431(8) Uani 1 1 d . . .
O3 O 0.5176(3) 0.44714(15) 0.10954(12) 0.0440(9) Uani 1 1 d . . .
O4 O 0.4381(3) 0.35643(15) 0.13365(13) 0.0513(10) Uani 1 1 d . . .
O5 O 0.6802(3) 0.32034(13) 0.07533(12) 0.0356(8) Uani 1 1 d . . .
O6 O 0.8574(3) 0.33804(17) 0.03587(15) 0.0596(11) Uani 1 1 d . . .
O7 O 0.6261(3) 0.27081(17) 0.17953(13) 0.0540(10) Uani 1 1 d . . .
O8 O 0.4366(3) 0.24377(16) 0.19309(12) 0.0490(9) Uani 1 1 d . . .
O9 O 0.4332(3) 0.14627(17) -0.02681(12) 0.0488(9) Uani 1 1 d . . .
O10 O 0.5554(3) 0.20439(15) 0.02235(12) 0.0481(9) Uani 1 1 d . . .
O11 O 0.2924(3) 0.21385(16) 0.08679(12) 0.0428(8) Uani 1 1 d . . .
O12 O 0.2062(3) 0.12189(15) 0.09653(12) 0.0424(8) Uani 1 1 d . . .
O13 O 0.5396(3) 0.15021(15) 0.12059(12) 0.0469(9) Uani 1 1 d . . .
O14 O 0.4600(3) 0.07200(15) 0.07381(12) 0.0403(8) Uani 1 1 d . . .
C1 C 0.4513(4) 0.3576(2) -0.00805(18) 0.0348(11) Uani 1 1 d . . .
C2 C 0.3842(4) 0.3568(2) -0.05880(17) 0.0328(11) Uani 1 1 d . . .
C3 C 0.3089(5) 0.3073(3) -0.0723(2) 0.0509(15) Uani 1 1 d . . .
H3A H 0.302(4) 0.274(2) -0.0489(17) 0.043(14) Uiso 1 1 d . . .
C4 C 0.2406(6) 0.3079(3) -0.1174(2) 0.0588(17) Uani 1 1 d . . .
H4A H 0.190(5) 0.276(2) -0.1249(18) 0.045(15) Uiso 1 1 d . . .
C5 C 0.2461(5) 0.3570(3) -0.15140(19) 0.0470(13) Uani 1 1 d . . .
C6 C 0.3255(5) 0.4052(2) -0.1387(2) 0.0442(13) Uani 1 1 d . . .
H6A H 0.334(4) 0.439(2) -0.1616(16) 0.040(13) Uiso 1 1 d . . .
C7 C 0.3938(5) 0.4050(2) -0.0931(2) 0.0418(13) Uani 1 1 d . . .
H7A H 0.445(4) 0.438(2) -0.0875(16) 0.039(14) Uiso 1 1 d . . .
C8 C 0.1689(6) 0.3582(3) -0.2002(2) 0.0690(18) Uani 1 1 d . . .
H8A H 0.1847 0.3961 -0.2184 0.104 Uiso 1 1 calc R . .
H8B H 0.0820 0.3559 -0.1921 0.104 Uiso 1 1 calc R . .
H8C H 0.1909 0.3233 -0.2212 0.104 Uiso 1 1 calc R . .
C9 C 0.4508(4) 0.4139(2) 0.13813(18) 0.0350(11) Uani 1 1 d . . .
C10 C 0.3822(4) 0.4463(2) 0.17983(18) 0.0369(11) Uani 1 1 d . . .
C11 C 0.3202(5) 0.4114(3) 0.2169(2) 0.0503(15) Uani 1 1 d . . .
H11A H 0.316(6) 0.370(3) 0.214(2) 0.09(2) Uiso 1 1 d . . .
C12 C 0.2587(6) 0.4415(3) 0.2560(2) 0.0588(17) Uani 1 1 d . . .
H12A H 0.224(6) 0.412(3) 0.279(2) 0.10(2) Uiso 1 1 d . . .
C13 C 0.2571(5) 0.5048(3) 0.2602(2) 0.0566(16) Uani 1 1 d . . .
C14 C 0.3183(6) 0.5387(3) 0.2243(3) 0.0606(17) Uani 1 1 d . . .
H14A H 0.326(4) 0.583(2) 0.2256(17) 0.045(14) Uiso 1 1 d . . .
C15 C 0.3822(5) 0.5104(3) 0.1851(2) 0.0494(14) Uani 1 1 d . . .
H15A H 0.420(4) 0.532(2) 0.1591(17) 0.037(14) Uiso 1 1 d . . .
C16 C 0.1860(6) 0.5367(4) 0.3021(2) 0.094(3) Uani 1 1 d . . .
H16A H 0.1960 0.5809 0.2992 0.141 Uiso 1 1 calc R . .
H16B H 0.2176 0.5231 0.3349 0.141 Uiso 1 1 calc R . .
H16C H 0.0991 0.5263 0.2991 0.141 Uiso 1 1 calc R . .
C17 C 0.7927(5) 0.3047(2) 0.06201(18) 0.0382(12) Uani 1 1 d . . .
C18 C 0.8361(5) 0.2426(2) 0.0814(2) 0.0582(15) Uani 1 1 d . . .
H18A H 0.9193 0.2349 0.0699 0.087 Uiso 1 1 calc R . .
H18B H 0.7813 0.2106 0.0685 0.087 Uiso 1 1 calc R . .
H18C H 0.8353 0.2424 0.1181 0.087 Uiso 1 1 calc R . .
C19 C 0.5378(4) 0.2640(2) 0.21128(17) 0.0298(10) Uani 1 1 d . . .
C20 C 0.5507(4) 0.2766(2) 0.25486(15) 0.0315(11) Uani 1 1 d . . .
H20A H 0.5747 0.2401 0.2737 0.047 Uiso 1 1 calc R . .
H20B H 0.4736 0.2924 0.2678 0.047 Uiso 1 1 calc R . .
H20C H 0.6144 0.3077 0.2586 0.047 Uiso 1 1 calc R . .
C21 C 0.5200(4) 0.1839(2) -0.02049(18) 0.0361(11) Uani 1 1 d . . .
C22 C 0.5882(4) 0.2072(2) -0.06625(17) 0.0335(11) Uani 1 1 d . . .
C23 C 0.5839(5) 0.1773(3) -0.1124(2) 0.0482(14) Uani 1 1 d . . .
H23A H 0.528(5) 0.142(2) -0.1123(18) 0.055(16) Uiso 1 1 d . . .
C24 C 0.6478(6) 0.2015(3) -0.1538(2) 0.0564(16) Uani 1 1 d . . .
H24A H 0.649(5) 0.178(2) -0.184(2) 0.062(17) Uiso 1 1 d . . .
C25 C 0.7134(5) 0.2563(3) -0.1511(2) 0.0480(14) Uani 1 1 d . . .
C26 C 0.7165(5) 0.2870(3) -0.1042(2) 0.0484(14) Uani 1 1 d . . .
H26A H 0.758(4) 0.329(2) -0.1034(17) 0.049(15) Uiso 1 1 d . . .
C27 C 0.6563(5) 0.2626(2) -0.0620(2) 0.0416(12) Uani 1 1 d . . .
H27A H 0.666(5) 0.282(2) -0.028(2) 0.062(17) Uiso 1 1 d . . .
C28 C 0.7807(6) 0.2821(3) -0.1965(2) 0.079(2) Uani 1 1 d . . .
H28A H 0.7696 0.2546 -0.2252 0.119 Uiso 1 1 calc R . .
H28B H 0.8680 0.2858 -0.1884 0.119 Uiso 1 1 calc R . .
H28C H 0.7475 0.3223 -0.2050 0.119 Uiso 1 1 calc R . .
C29 C 0.2169(4) 0.1779(2) 0.10957(18) 0.0365(11) Uani 1 1 d . . .
C30 C 0.1357(4) 0.2039(2) 0.15028(17) 0.0351(11) Uani 1 1 d . . .
C31 C 0.0562(5) 0.1656(3) 0.1772(2) 0.0453(14) Uani 1 1 d . . .
H31A H 0.065(4) 0.126(2) 0.1693(18) 0.047(16) Uiso 1 1 d . . .
C32 C -0.0206(5) 0.1897(3) 0.2140(2) 0.0514(15) Uani 1 1 d . . .
H32A H -0.071(5) 0.161(2) 0.2329(19) 0.065(18) Uiso 1 1 d . . .
C33 C -0.0217(5) 0.2527(2) 0.2251(2) 0.0447(13) Uani 1 1 d . . .
C34 C 0.0581(5) 0.2910(3) 0.1979(2) 0.0523(15) Uani 1 1 d . . .
H34A H 0.060(5) 0.340(2) 0.2049(18) 0.064(16) Uiso 1 1 d . . .
C35 C 0.1367(5) 0.2667(3) 0.1609(2) 0.0456(14) Uani 1 1 d . . .
H35A H 0.186(4) 0.294(2) 0.1449(16) 0.033(13) Uiso 1 1 d . . .
C36 C -0.1103(7) 0.2790(4) 0.2645(3) 0.0671(19) Uani 1 1 d . . .
H36A H -0.082(5) 0.319(3) 0.2781(19) 0.056(17) Uiso 1 1 d . . .
H36B H -0.097(6) 0.248(3) 0.297(3) 0.10(2) Uiso 1 1 d . . .
H36C H -0.199(6) 0.275(3) 0.251(2) 0.08(2) Uiso 1 1 d . . .
C37 C 0.5334(4) 0.0942(2) 0.10764(17) 0.0338(11) Uani 1 1 d . . .
C38 C 0.6198(4) 0.0489(2) 0.13389(17) 0.0336(11) Uani 1 1 d . . .
C39 C 0.7074(5) 0.0696(3) 0.1692(2) 0.0457(14) Uani 1 1 d . . .
H39A H 0.707(5) 0.107(3) 0.176(2) 0.07(2) Uiso 1 1 d . . .
C40 C 0.7888(6) 0.0284(3) 0.1930(2) 0.0599(16) Uani 1 1 d . . .
H40A H 0.857(5) 0.047(3) 0.219(2) 0.077(18) Uiso 1 1 d . . .
C41 C 0.7855(5) -0.0348(3) 0.1822(2) 0.0495(14) Uani 1 1 d . . .
C42 C 0.6964(5) -0.0550(3) 0.1472(2) 0.0483(14) Uani 1 1 d . . .
H42A H 0.693(4) -0.097(2) 0.1402(16) 0.038(14) Uiso 1 1 d . . .
C43 C 0.6153(5) -0.0142(2) 0.1237(2) 0.0395(12) Uani 1 1 d . . .
H43A H 0.558(4) -0.026(2) 0.0992(16) 0.034(13) Uiso 1 1 d . . .
C44 C 0.8751(6) -0.0788(3) 0.2078(2) 0.076(2) Uani 1 1 d . . .
H44A H 0.8590 -0.1204 0.1961 0.114 Uiso 1 1 calc R . .
H44B H 0.8647 -0.0769 0.2442 0.114 Uiso 1 1 calc R . .
H44C H 0.9590 -0.0673 0.1996 0.114 Uiso 1 1 calc R . .
C45 C 0.8062(6) 0.4183(3) 0.1636(2) 0.0501(14) Uani 1 1 d . . .
H45A H 0.751(4) 0.3903(19) 0.1749(15) 0.024(12) Uiso 1 1 d . . .
C46 C 0.8976(6) 0.4417(3) 0.1962(2) 0.0568(16) Uani 1 1 d . . .
H46A H 0.902(5) 0.421(2) 0.229(2) 0.061(17) Uiso 1 1 d . . .
C47 C 0.9762(6) 0.4859(3) 0.1789(2) 0.0582(16) Uani 1 1 d . . .
H47A H 1.049(4) 0.502(2) 0.1957(16) 0.043(14) Uiso 1 1 d . . .
C48 C 0.9627(5) 0.5093(2) 0.12881(19) 0.0424(12) Uani 1 1 d . . .
C49 C 1.0384(5) 0.5567(3) 0.1074(2) 0.0524(15) Uani 1 1 d . . .
H49A H 1.110(4) 0.5710(19) 0.1262(15) 0.030(12) Uiso 1 1 d . . .
C50 C 1.0142(5) 0.5792(3) 0.0607(3) 0.0521(16) Uani 1 1 d . . .
H50A H 1.057(4) 0.606(2) 0.0462(17) 0.040(15) Uiso 1 1 d . . .
C51 C 0.9133(4) 0.5567(2) 0.02949(19) 0.0378(12) Uani 1 1 d . . .
C52 C 0.8822(5) 0.5802(2) -0.0190(2) 0.0459(13) Uani 1 1 d . . .
H52A H 0.925(4) 0.618(2) -0.0321(17) 0.052(15) Uiso 1 1 d . . .
C53 C 0.7825(6) 0.5565(3) -0.0447(2) 0.0487(14) Uani 1 1 d . . .
H53A H 0.769(4) 0.5637(19) -0.0753(15) 0.019(12) Uiso 1 1 d . . .
C54 C 0.7134(5) 0.5076(2) -0.02349(19) 0.0392(12) Uani 1 1 d . . .
H54A H 0.647(4) 0.4851(18) -0.0422(14) 0.020(11) Uiso 1 1 d . . .
C55 C 0.8397(4) 0.5085(2) 0.04873(18) 0.0340(11) Uani 1 1 d . . .
C56 C 0.8641(4) 0.4844(2) 0.09901(18) 0.0355(11) Uani 1 1 d . . .
C57 C 0.1107(5) 0.2052(3) -0.0134(2) 0.0471(15) Uani 1 1 d . . .
H57A H 0.146(4) 0.2318(19) -0.0002(15) 0.017(12) Uiso 1 1 d . . .
C58 C 0.0059(6) 0.2192(3) -0.0422(3) 0.0587(18) Uani 1 1 d . . .
H58A H -0.020(5) 0.253(2) -0.047(2) 0.055(18) Uiso 1 1 d . . .
C59 C -0.0509(5) 0.1730(3) -0.0695(2) 0.0559(16) Uani 1 1 d . . .
H59A H -0.123(4) 0.182(2) -0.0921(16) 0.037(13) Uiso 1 1 d . . .
C60 C -0.0037(4) 0.1125(2) -0.06712(18) 0.0406(12) Uani 1 1 d . . .
C61 C -0.0617(5) 0.0605(3) -0.0922(2) 0.0508(15) Uani 1 1 d . . .
H61A H -0.128(5) 0.070(2) -0.1137(19) 0.055(16) Uiso 1 1 d . . .
C62 C -0.0170(5) 0.0035(3) -0.0864(2) 0.0491(15) Uani 1 1 d . . .
H62A H -0.045(4) -0.025(2) -0.1005(16) 0.030(14) Uiso 1 1 d . . .
C63 C 0.0913(4) -0.0093(2) -0.05595(18) 0.0366(11) Uani 1 1 d . . .
C64 C 0.1420(5) -0.0683(2) -0.0481(2) 0.0450(13) Uani 1 1 d . . .
H64A H 0.102(4) -0.105(2) -0.0629(15) 0.030(12) Uiso 1 1 d . . .
C65 C 0.2463(5) -0.0755(2) -0.0182(2) 0.0467(14) Uani 1 1 d . . .
H65A H 0.277(4) -0.1118(19) -0.0127(15) 0.023(12) Uiso 1 1 d . . .
C66 C 0.3008(5) -0.0235(2) 0.0047(2) 0.0405(12) Uani 1 1 d . . .
H66A H 0.374(3) -0.0257(16) 0.0256(13) 0.007(9) Uiso 1 1 d . . .
C67 C 0.1526(4) 0.0406(2) -0.03140(17) 0.0309(10) Uani 1 1 d . . .
C68 C 0.1027(4) 0.1023(2) -0.03639(17) 0.0324(11) Uani 1 1 d . . .

loop_
_atom_site_aniso_label
_atom_site_aniso_U_11
_atom_site_aniso_U_22
_atom_site_aniso_U_33
_atom_site_aniso_U_23
_atom_site_aniso_U_13
_atom_site_aniso_U_12
Pr1 0.02943(14) 0.02473(13) 0.03192(14) 0.00018(11) 0.00271(10) -0.00423(11)
Zn1 0.0347(3) 0.0293(3) 0.0383(3) 0.0013(2) 0.0038(3) -0.0060(2)
Zn2 0.0329(3) 0.0318(3) 0.0355(3) -0.0003(2) -0.0013(2) -0.0016(2)
N1 0.042(2) 0.032(2) 0.041(2) 0.0032(19) 0.003(2) -0.0024(19)
N2 0.033(2) 0.029(2) 0.040(2) 0.0001(18) 0.0044(19) -0.0046(17)
N3 0.031(2) 0.033(2) 0.040(2) 0.0013(18) 0.0016(18) -0.0015(18)
N4 0.034(2) 0.030(2) 0.036(2) -0.0003(18) 0.0013(18) 0.0017(17)
O1 0.041(2) 0.044(2) 0.051(2) 0.0182(18) -0.0014(17) -0.0044(16)
O2 0.046(2) 0.037(2) 0.046(2) 0.0044(16) -0.0051(17) -0.0111(16)
O3 0.045(2) 0.041(2) 0.046(2) -0.0024(17) 0.0127(17) -0.0051(17)
O4 0.070(3) 0.029(2) 0.055(2) -0.0046(17) 0.018(2) -0.0024(17)
O5 0.0255(17) 0.0303(18) 0.051(2) 0.0014(15) 0.0048(15) -0.0034(14)
O6 0.049(2) 0.053(2) 0.077(3) 0.007(2) 0.023(2) -0.0122(19)
O7 0.044(2) 0.071(3) 0.047(2) -0.0002(19) -0.0080(18) -0.0123(19)
O8 0.054(2) 0.052(2) 0.041(2) 0.0079(17) 0.0094(18) -0.0087(18)
O9 0.044(2) 0.057(2) 0.046(2) 0.0073(18) -0.0007(17) -0.0102(19)
O10 0.064(3) 0.043(2) 0.038(2) -0.0064(17) 0.0094(18) -0.0037(18)
O11 0.0285(18) 0.057(2) 0.043(2) 0.0056(17) 0.0053(16) -0.0098(16)
O12 0.043(2) 0.041(2) 0.043(2) -0.0049(16) 0.0083(17) -0.0029(16)
O13 0.063(2) 0.029(2) 0.048(2) 0.0036(16) -0.0013(18) 0.0065(17)
O14 0.0369(19) 0.040(2) 0.044(2) 0.0043(16) -0.0074(16) 0.0018(15)
C1 0.029(3) 0.034(3) 0.042(3) 0.000(2) 0.000(2) 0.006(2)
C2 0.031(3) 0.029(3) 0.039(3) 0.002(2) 0.003(2) 0.003(2)
C3 0.059(4) 0.043(3) 0.051(3) 0.014(3) -0.011(3) -0.016(3)
C4 0.057(4) 0.052(4) 0.067(4) 0.001(3) -0.015(3) -0.023(3)
C5 0.049(3) 0.051(3) 0.041(3) -0.004(3) 0.000(3) 0.008(3)
C6 0.059(4) 0.034(3) 0.040(3) 0.008(3) 0.004(3) 0.003(3)
C7 0.048(3) 0.032(3) 0.045(3) 0.001(2) 0.001(3) -0.002(2)
C8 0.078(5) 0.072(5) 0.056(4) -0.005(3) -0.016(3) 0.008(4)
C9 0.035(3) 0.033(3) 0.037(3) -0.005(2) -0.001(2) 0.003(2)
C10 0.030(3) 0.038(3) 0.043(3) -0.003(2) -0.001(2) 0.003(2)
C11 0.050(4) 0.050(4) 0.051(4) -0.005(3) 0.006(3) -0.010(3)
C12 0.053(4) 0.075(5) 0.048(4) -0.014(3) 0.015(3) -0.011(3)
C13 0.040(3) 0.084(5) 0.046(4) -0.026(3) 0.005(3) -0.008(3)
C14 0.066(4) 0.043(4) 0.073(4) -0.027(3) 0.012(3) 0.001(3)
C15 0.057(4) 0.038(3) 0.054(4) -0.005(3) 0.011(3) -0.005(3)
C16 0.071(5) 0.129(7) 0.082(5) -0.058(5) 0.017(4) 0.003(5)
C17 0.034(3) 0.039(3) 0.041(3) -0.007(2) -0.003(2) -0.002(2)
C18 0.048(3) 0.045(3) 0.081(4) -0.001(3) -0.001(3) 0.013(3)
C19 0.030(3) 0.029(2) 0.030(3) 0.006(2) 0.001(2) -0.006(2)
C20 0.039(3) 0.042(3) 0.014(2) -0.0048(19) -0.0009(19) -0.008(2)
C21 0.035(3) 0.037(3) 0.037(3) 0.001(2) -0.001(2) 0.005(2)
C22 0.034(3) 0.039(3) 0.028(3) 0.004(2) 0.005(2) 0.003(2)
C23 0.050(4) 0.047(3) 0.047(3) 0.003(3) -0.002(3) -0.010(3)
C24 0.065(4) 0.066(4) 0.039(3) -0.006(3) 0.003(3) 0.000(3)
C25 0.038(3) 0.061(4) 0.045(3) 0.012(3) 0.004(3) 0.002(3)
C26 0.050(4) 0.041(3) 0.055(4) 0.004(3) 0.013(3) -0.001(3)
C27 0.044(3) 0.041(3) 0.040(3) -0.002(3) 0.009(2) 0.001(2)
C28 0.076(5) 0.098(6) 0.065(4) 0.017(4) 0.023(4) -0.006(4)
C29 0.025(3) 0.044(3) 0.041(3) 0.004(2) -0.003(2) -0.005(2)
C30 0.027(3) 0.041(3) 0.037(3) -0.006(2) 0.000(2) 0.000(2)
C31 0.044(3) 0.037(3) 0.055(4) -0.004(3) 0.016(3) -0.011(3)
C32 0.045(3) 0.054(4) 0.056(4) -0.004(3) 0.016(3) -0.012(3)
C33 0.034(3) 0.052(4) 0.049(3) -0.007(3) 0.000(2) 0.000(3)
C34 0.048(4) 0.042(3) 0.067(4) -0.011(3) 0.001(3) -0.003(3)
C35 0.035(3) 0.044(3) 0.059(4) -0.004(3) 0.009(3) -0.012(3)
C36 0.050(4) 0.079(5) 0.072(5) -0.029(4) 0.016(4) -0.001(4)
C37 0.041(3) 0.028(3) 0.032(3) 0.005(2) 0.009(2) -0.003(2)
C38 0.038(3) 0.031(3) 0.031(3) 0.004(2) 0.002(2) 0.002(2)
C39 0.053(4) 0.040(3) 0.044(3) -0.004(3) -0.013(3) -0.002(3)
C40 0.053(4) 0.075(5) 0.051(4) 0.004(3) -0.013(3) -0.003(3)
C41 0.047(3) 0.058(4) 0.043(3) 0.017(3) 0.005(3) 0.007(3)
C42 0.058(4) 0.029(3) 0.058(4) 0.013(3) 0.004(3) 0.002(3)
C43 0.036(3) 0.035(3) 0.047(3) 0.005(2) -0.001(3) -0.003(2)
C44 0.068(4) 0.084(5) 0.076(4) 0.025(4) -0.010(4) 0.031(4)
C45 0.054(4) 0.049(4) 0.047(3) 0.002(3) 0.004(3) -0.009(3)
C46 0.068(4) 0.061(4) 0.041(3) 0.004(3) -0.010(3) 0.003(3)
C47 0.047(4) 0.058(4) 0.069(4) -0.003(3) -0.020(3) -0.001(3)
C48 0.040(3) 0.038(3) 0.049(3) -0.001(2) -0.006(3) 0.000(2)
C49 0.039(3) 0.050(4) 0.068(4) -0.006(3) -0.008(3) -0.010(3)
C50 0.037(3) 0.041(3) 0.079(5) 0.005(3) 0.005(3) -0.014(3)
C51 0.027(3) 0.036(3) 0.051(3) -0.001(2) 0.009(2) -0.006(2)
C52 0.045(3) 0.032(3) 0.061(4) 0.011(3) 0.010(3) -0.002(2)
C53 0.057(4) 0.048(3) 0.042(3) 0.013(3) 0.002(3) -0.008(3)
C54 0.038(3) 0.038(3) 0.042(3) 0.000(2) 0.000(2) -0.005(2)
C55 0.032(3) 0.030(3) 0.040(3) -0.004(2) 0.005(2) 0.000(2)
C56 0.031(3) 0.030(3) 0.045(3) -0.002(2) 0.004(2) 0.001(2)
C57 0.049(4) 0.030(3) 0.062(4) -0.005(3) -0.007(3) -0.001(3)
C58 0.061(4) 0.036(3) 0.080(5) 0.008(3) -0.010(3) 0.014(3)
C59 0.044(4) 0.061(4) 0.063(4) 0.008(3) -0.010(3) 0.012(3)
C60 0.032(3) 0.051(3) 0.039(3) 0.009(2) -0.004(2) 0.000(2)
C61 0.037(3) 0.061(4) 0.053(4) 0.000(3) -0.011(3) 0.002(3)
C62 0.047(4) 0.053(4) 0.048(3) -0.014(3) 0.002(3) -0.014(3)
C63 0.034(3) 0.034(3) 0.041(3) -0.002(2) 0.006(2) -0.008(2)
C64 0.053(4) 0.036(3) 0.047(3) -0.008(3) 0.011(3) -0.014(3)
C65 0.053(4) 0.025(3) 0.062(4) 0.000(3) 0.002(3) 0.006(3)
C66 0.038(3) 0.036(3) 0.047(3) 0.004(2) 0.002(3) 0.002(2)
C67 0.026(2) 0.034(3) 0.033(3) 0.000(2) 0.006(2) -0.002(2)
C68 0.026(2) 0.034(3) 0.037(3) 0.003(2) 0.007(2) -0.001(2)

loop_
_atom_type_symbol
_atom_type_description
_atom_type_scat_dispersion_real
_atom_type_scat_dispersion_imag
_atom_type_scat_source
C C 0.0033 0.0016 'International Tables Vol C Tables 4.2.6.8 and 6.1.1.4'
H H 0.0000 0.0000 'International Tables Vol C Tables 4.2.6.8 and 6.1.1.4'
N N 0.0061 0.0033 'International Tables Vol C Tables 4.2.6.8 and 6.1.1.4'
O O 0.0106 0.0060 'International Tables Vol C Tables 4.2.6.8 and 6.1.1.4'
Zn Zn 0.2839 1.4301 'International Tables Vol C Tables 4.2.6.8 and 6.1.1.4'
Pr Pr -0.2180 2.8214 'International Tables Vol C Tables 4.2.6.8 and 6.1.1.4'

loop_
_geom_angle_atom_site_label_1
_geom_angle_atom_site_label_2
_geom_angle_atom_site_label_3
_geom_angle
_geom_angle_site_symmetry_1
_geom_angle_site_symmetry_3
_geom_angle_publ_flag
O10 Pr1 O11 87.94(12) . . ?
O10 Pr1 O4 145.24(12) . . ?
O11 Pr1 O4 98.97(12) . . ?
O10 Pr1 O13 71.97(11) . . ?
O11 Pr1 O13 80.03(12) . . ?
O4 Pr1 O13 142.72(11) . . ?
O10 Pr1 O1 72.00(12) . . ?
O11 Pr1 O1 80.36(11) . . ?
O4 Pr1 O1 75.65(12) . . ?
O13 Pr1 O1 139.29(11) . . ?
O10 Pr1 O5 80.72(11) . . ?
O11 Pr1 O5 156.58(11) . . ?
O4 Pr1 O5 79.80(11) . . ?
O13 Pr1 O5 115.13(11) . . ?
O1 Pr1 O5 76.68(11) . . ?
O10 Pr1 O7 126.70(12) . . ?
O11 Pr1 O7 129.36(11) . . ?
O4 Pr1 O7 73.67(12) . . ?
O13 Pr1 O7 78.47(12) . . ?
O1 Pr1 O7 139.94(11) . . ?
O5 Pr1 O7 73.09(11) . . ?
O10 Pr1 O8 144.39(11) . . ?
O11 Pr1 O8 80.52(11) . . ?
O4 Pr1 O8 70.24(11) . . ?
O13 Pr1 O8 72.89(11) . . ?
O1 Pr1 O8 137.38(12) . . ?
O5 Pr1 O8 120.05(11) . . ?
O7 Pr1 O8 49.41(12) . . ?
O10 Pr1 C19 143.62(12) . . ?
O11 Pr1 C19 105.21(12) . . ?
O4 Pr1 C19 67.18(12) . . ?
O13 Pr1 C19 77.06(11) . . ?
O1 Pr1 C19 142.83(12) . . ?
O5 Pr1 C19 95.91(12) . . ?
O7 Pr1 C19 25.03(11) . . ?
O8 Pr1 C19 24.70(11) . . ?
O2 Zn1 O3 100.38(14) . . ?
O2 Zn1 O5 97.26(13) . . ?
O3 Zn1 O5 111.17(13) . . ?
O2 Zn1 N2 90.39(14) . . ?
O3 Zn1 N2 111.17(14) . . ?
O5 Zn1 N2 134.68(13) . . ?
O2 Zn1 N1 166.95(14) . . ?
O3 Zn1 N1 87.27(14) . . ?
O5 Zn1 N1 89.67(13) . . ?
N2 Zn1 N1 76.94(15) . . ?
O14 Zn2 O9 98.69(13) . . ?
O14 Zn2 N4 94.67(14) . . ?
O9 Zn2 N4 98.87(14) . . ?
O14 Zn2 O12 92.46(13) . . ?
O9 Zn2 O12 157.37(14) . . ?
N4 Zn2 O12 99.78(13) . . ?
O14 Zn2 N3 170.40(13) . . ?
O9 Zn2 N3 88.24(14) . . ?
N4 Zn2 N3 77.61(14) . . ?
O12 Zn2 N3 83.36(13) . . ?
C45 N1 C56 117.7(5) . . ?
C45 N1 Zn1 128.9(4) . . ?
C56 N1 Zn1 113.3(3) . . ?
C54 N2 C55 118.4(4) . . ?
C54 N2 Zn1 126.5(3) . . ?
C55 N2 Zn1 115.1(3) . . ?
C57 N3 C68 117.3(4) . . ?
C57 N3 Zn2 130.9(4) . . ?
C68 N3 Zn2 111.8(3) . . ?
C66 N4 C67 118.3(4) . . ?
C66 N4 Zn2 126.7(3) . . ?
C67 N4 Zn2 114.9(3) . . ?
C1 O1 Pr1 145.5(3) . . ?
C1 O2 Zn1 126.7(3) . . ?
C9 O3 Zn1 123.8(3) . . ?
C9 O4 Pr1 151.9(3) . . ?
C17 O5 Zn1 111.7(3) . . ?
C17 O5 Pr1 132.0(3) . . ?
Zn1 O5 Pr1 114.96(13) . . ?
C19 O7 Pr1 97.4(3) . . ?
C19 O8 Pr1 95.8(3) . . ?
C21 O9 Zn2 122.5(3) . . ?
C21 O10 Pr1 145.8(3) . . ?
C29 O11 Pr1 140.1(3) . . ?
C29 O12 Zn2 102.8(3) . . ?
C37 O13 Pr1 147.1(3) . . ?
C37 O14 Zn2 129.1(3) . . ?
O1 C1 O2 125.1(4) . . ?
O1 C1 C2 118.6(4) . . ?
O2 C1 C2 116.4(4) . . ?
C7 C2 C3 117.6(5) . . ?
C7 C2 C1 121.8(4) . . ?
C3 C2 C1 120.5(4) . . ?
C2 C3 C4 121.0(5) . . ?
C3 C4 C5 121.8(5) . . ?
C6 C5 C4 116.9(5) . . ?
C6 C5 C8 121.3(5) . . ?
C4 C5 C8 121.8(5) . . ?
C5 C6 C7 121.3(5) . . ?
C2 C7 C6 121.2(5) . . ?
O4 C9 O3 124.5(4) . . ?
O4 C9 C10 118.4(4) . . ?
O3 C9 C10 117.2(4) . . ?
C15 C10 C11 117.6(5) . . ?
C15 C10 C9 122.4(5) . . ?
C11 C10 C9 119.8(5) . . ?
C12 C11 C10 119.7(6) . . ?
C13 C12 C11 122.1(6) . . ?
C14 C13 C12 118.2(5) . . ?
C14 C13 C16 120.6(6) . . ?
C12 C13 C16 121.2(6) . . ?
C13 C14 C15 121.4(6) . . ?
C14 C15 C10 120.9(6) . . ?
O6 C17 O5 122.4(5) . . ?
O6 C17 C18 122.6(5) . . ?
O5 C17 C18 115.1(4) . . ?
C20 C19 O8 122.3(5) . . ?
C20 C19 O7 121.6(5) . . ?
O8 C19 O7 116.0(4) . . ?
C20 C19 Pr1 169.1(4) . . ?
O8 C19 Pr1 59.5(2) . . ?
O7 C19 Pr1 57.6(2) . . ?
O9 C21 O10 124.3(5) . . ?
O9 C21 C22 119.1(4) . . ?
O10 C21 C22 116.7(4) . . ?
C23 C22 C27 118.7(5) . . ?
C23 C22 C21 122.5(5) . . ?
C27 C22 C21 118.8(4) . . ?
C22 C23 C24 120.1(5) . . ?
C25 C24 C23 122.5(5) . . ?
C24 C25 C26 117.3(5) . . ?
C24 C25 C28 121.7(5) . . ?
C26 C25 C28 121.0(5) . . ?
C27 C26 C25 120.9(5) . . ?
C26 C27 C22 120.5(5) . . ?
O12 C29 O11 120.8(5) . . ?
O12 C29 C30 120.0(4) . . ?
O11 C29 C30 119.2(5) . . ?
C35 C30 C31 118.9(5) . . ?
C35 C30 C29 120.5(4) . . ?
C31 C30 C29 120.6(5) . . ?
C32 C31 C30 120.7(5) . . ?
C31 C32 C33 121.4(5) . . ?
C32 C33 C34 117.7(5) . . ?
C32 C33 C36 120.8(5) . . ?
C34 C33 C36 121.5(6) . . ?
C33 C34 C35 121.0(5) . . ?
C30 C35 C34 120.4(5) . . ?
O13 C37 O14 125.4(4) . . ?
O13 C37 C38 118.1(4) . . ?
O14 C37 C38 116.5(4) . . ?
C39 C38 C43 117.8(5) . . ?
C39 C38 C37 120.3(4) . . ?
C43 C38 C37 121.9(4) . . ?
C38 C39 C40 120.8(6) . . ?
C39 C40 C41 121.4(6) . . ?
C42 C41 C40 117.2(5) . . ?
C42 C41 C44 122.0(6) . . ?
C40 C41 C44 120.8(6) . . ?
C43 C42 C41 121.5(5) . . ?
C42 C43 C38 121.3(5) . . ?
N1 C45 C46 123.2(6) . . ?
C47 C46 C45 119.2(6) . . ?
C46 C47 C48 120.4(5) . . ?
C47 C48 C56 116.3(5) . . ?
C47 C48 C49 124.8(5) . . ?
C56 C48 C49 118.9(5) . . ?
C50 C49 C48 121.0(5) . . ?
C49 C50 C51 122.4(5) . . ?
C52 C51 C55 117.6(5) . . ?
C52 C51 C50 124.3(5) . . ?
C55 C51 C50 118.1(5) . . ?
C53 C52 C51 119.2(5) . . ?
C52 C53 C54 120.3(5) . . ?
N2 C54 C53 121.7(5) . . ?
N2 C55 C51 122.6(4) . . ?
N2 C55 C56 117.3(4) . . ?
C51 C55 C56 120.1(4) . . ?
N1 C56 C48 123.0(4) . . ?
N1 C56 C55 117.4(4) . . ?
C48 C56 C55 119.6(4) . . ?
N3 C57 C58 124.2(6) . . ?
C59 C58 C57 118.9(6) . . ?
C58 C59 C60 119.8(5) . . ?
C59 C60 C68 117.5(5) . . ?
C59 C60 C61 123.5(5) . . ?
C68 C60 C61 118.9(5) . . ?
C62 C61 C60 121.0(5) . . ?
C61 C62 C63 122.2(5) . . ?
C64 C63 C67 116.6(5) . . ?
C64 C63 C62 124.7(5) . . ?
C67 C63 C62 118.7(5) . . ?
C65 C64 C63 120.1(5) . . ?
C64 C65 C66 119.5(5) . . ?
N4 C66 C65 122.6(5) . . ?
N4 C67 C63 122.9(4) . . ?
N4 C67 C68 117.7(4) . . ?
C63 C67 C68 119.4(4) . . ?
N3 C68 C60 122.4(4) . . ?
N3 C68 C67 117.9(4) . . ?
C60 C68 C67 119.7(4) . . ?

loop_
_geom_bond_atom_site_label_1
_geom_bond_atom_site_label_2
_geom_bond_distance
_geom_bond_site_symmetry_2
_geom_bond_publ_flag
Pr1 O10 2.379(3) . ?
Pr1 O11 2.390(3) . ?
Pr1 O4 2.402(3) . ?
Pr1 O13 2.429(3) . ?
Pr1 O1 2.438(3) . ?
Pr1 O5 2.470(3) . ?
Pr1 O7 2.546(3) . ?
Pr1 O8 2.591(3) . ?
Pr1 C19 2.990(5) . ?
Zn1 O2 2.012(3) . ?
Zn1 O3 2.029(3) . ?
Zn1 O5 2.047(3) . ?
Zn1 N2 2.122(4) . ?
Zn1 N1 2.183(4) . ?
Zn2 O14 2.014(3) . ?
Zn2 O9 2.052(3) . ?
Zn2 N4 2.112(4) . ?
Zn2 O12 2.128(3) . ?
Zn2 N3 2.199(4) . ?
N1 C45 1.332(6) . ?
N1 C56 1.352(6) . ?
N2 C54 1.323(6) . ?
N2 C55 1.361(6) . ?
N3 C57 1.325(6) . ?
N3 C68 1.362(6) . ?
N4 C66 1.315(6) . ?
N4 C67 1.359(5) . ?
O1 C1 1.241(5) . ?
O2 C1 1.269(5) . ?
O3 C9 1.263(5) . ?
O4 C9 1.249(5) . ?
O5 C17 1.305(5) . ?
O6 C17 1.215(6) . ?
O7 C19 1.276(5) . ?
O8 C19 1.256(5) . ?
O9 C21 1.242(5) . ?
O10 C21 1.256(5) . ?
O11 C29 1.272(5) . ?
O12 C29 1.256(5) . ?
O13 C37 1.253(5) . ?
O14 C37 1.268(5) . ?
C1 C2 1.499(6) . ?
C2 C7 1.375(6) . ?
C2 C3 1.378(7) . ?
C3 C4 1.378(7) . ?
C4 C5 1.381(7) . ?
C5 C6 1.379(7) . ?
C5 C8 1.511(7) . ?
C6 C7 1.388(7) . ?
C9 C10 1.495(6) . ?
C10 C15 1.384(7) . ?
C10 C11 1.400(7) . ?
C11 C12 1.385(8) . ?
C12 C13 1.364(8) . ?
C13 C14 1.364(8) . ?
C13 C16 1.509(7) . ?
C14 C15 1.382(7) . ?
C17 C18 1.499(7) . ?
C19 C20 1.176(5) . ?
C21 C22 1.497(6) . ?
C22 C23 1.364(7) . ?
C22 C27 1.401(7) . ?
C23 C24 1.390(7) . ?
C24 C25 1.374(8) . ?
C25 C26 1.391(7) . ?
C25 C28 1.504(7) . ?
C26 C27 1.387(7) . ?
C29 C30 1.492(6) . ?
C30 C35 1.378(7) . ?
C30 C31 1.383(7) . ?
C31 C32 1.377(7) . ?
C32 C33 1.386(7) . ?
C33 C34 1.391(7) . ?
C33 C36 1.519(8) . ?
C34 C35 1.392(7) . ?
C37 C38 1.503(6) . ?
C38 C39 1.381(7) . ?
C38 C43 1.382(6) . ?
C39 C40 1.383(8) . ?
C40 C41 1.389(8) . ?
C41 C42 1.381(8) . ?
C41 C44 1.499(7) . ?
C42 C43 1.373(7) . ?
C45 C46 1.383(8) . ?
C46 C47 1.352(8) . ?
C47 C48 1.406(7) . ?
C48 C56 1.410(6) . ?
C48 C49 1.422(7) . ?
C49 C50 1.332(8) . ?
C50 C51 1.429(7) . ?
C51 C52 1.400(7) . ?
C51 C55 1.400(6) . ?
C52 C53 1.352(7) . ?
C53 C54 1.403(7) . ?
C55 C56 1.432(6) . ?
C57 C58 1.375(8) . ?
C58 C59 1.362(8) . ?
C59 C60 1.398(7) . ?
C60 C68 1.403(6) . ?
C60 C61 1.432(7) . ?
C61 C62 1.324(8) . ?
C62 C63 1.424(7) . ?
C63 C64 1.395(7) . ?
C63 C67 1.408(6) . ?
C64 C65 1.364(7) . ?
C65 C66 1.392(7) . ?
C67 C68 1.434(6) . ?
